data_2202466
loop_
_publ_author_name
'Ming-Sheng Wang'
'Li-Zhen Cai'
'Guo-Cong Guo'
'Jin-Shun Huang'

_publ_section_title
;
 <i>fac</i>-Tris(dimethylformamide)tris(isothiocyanato)iron(III)
;
_journal_issue 7
_journal_name_full 'Acta Crystallographica Section E'
_journal_page_first m436
_journal_page_last m437
_journal_paper_doi 10.1107/S1600536803012881
_journal_volume 59
_journal_year 2003
_chemical_formula_iupac '[Fe (N C S)3 (C4 H7 N1)3]'
_chemical_formula_moiety 'C12 H21 Fe N6 O3 S3'
_chemical_formula_sum 'C12 H21 Fe N6 O3 S3'
_chemical_formula_weight 449.38
_chemical_name_systematic
;
fac-tris(isothiocyanato)-tris(dimethylformamide)-iron(III)
;
_space_group_IT_number 14
_symmetry_cell_setting monoclinic
_symmetry_space_group_name_Hall '-P 2ybc'
_symmetry_space_group_name_H-M 'P 1 21/c 1'
_atom_sites_solution_hydrogens geom
_atom_sites_solution_primary direct
_atom_sites_solution_secondary difmap
_cell_angle_alpha 90.00
_cell_angle_beta 97.591(2)
_cell_angle_gamma 90.00
_cell_formula_units_Z 4
_cell_length_a 8.7570(4)
_cell_length_b 16.8849(8)
_cell_length_c 15.3070(6)
_cell_measurement_reflns_used 1832
_cell_measurement_temperature 293(2)
_cell_measurement_theta_max 25.06
_cell_measurement_theta_min 1.80
_cell_volume 2243.47(17)
_computing_cell_refinement 'SAINT (Siemens, 1994)'
_computing_data_collection 'SMART (Siemens, 1996)'
_computing_data_reduction SAINT
_computing_molecular_graphics SHELXTL
_computing_publication_material SHELXTL
_computing_structure_refinement SHELXTL
_computing_structure_solution 'SHELXTL (Siemens, 1994)'
_diffrn_ambient_temperature 293(2)
_diffrn_measured_fraction_theta_full 0.971
_diffrn_measured_fraction_theta_max 0.971
_diffrn_measurement_device_type 'SMART CCD area-detector'
_diffrn_measurement_method \w
_diffrn_radiation_monochromator graphite
_diffrn_radiation_source 'fine-focus sealed tube'
_diffrn_radiation_type MoK\a
_diffrn_radiation_wavelength 0.71073
_diffrn_reflns_av_R_equivalents 0.0546
_diffrn_reflns_av_sigmaI/netI 0.0986
_diffrn_reflns_limit_h_max 7
_diffrn_reflns_limit_h_min -9
_diffrn_reflns_limit_k_max 14
_diffrn_reflns_limit_k_min -20
_diffrn_reflns_limit_l_max 18
_diffrn_reflns_limit_l_min -16
_diffrn_reflns_number 7394
_diffrn_reflns_theta_full 25.06
_diffrn_reflns_theta_max 25.06
_diffrn_reflns_theta_min 1.80
_diffrn_standards_decay_% 0
_diffrn_standards_number 0
_exptl_absorpt_coefficient_mu 0.972
_exptl_absorpt_correction_T_max 0.839
_exptl_absorpt_correction_T_min 0.772
_exptl_absorpt_correction_type multi-scan
_exptl_absorpt_process_details '(SADABS; Sheldrick, 1996)'
_exptl_crystal_colour black--red
_exptl_crystal_density_diffrn 1.330
_exptl_crystal_density_method 'not measured'
_exptl_crystal_description prism
_exptl_crystal_F_000 932
_exptl_crystal_size_max .26
_exptl_crystal_size_mid .22
_exptl_crystal_size_min .18
_refine_diff_density_max 0.468
_refine_diff_density_min -0.322
_refine_ls_extinction_method none
_refine_ls_goodness_of_fit_ref 1.000
_refine_ls_hydrogen_treatment constr
_refine_ls_matrix_type full
_refine_ls_number_parameters 232
_refine_ls_number_reflns 3864
_refine_ls_number_restraints 6
_refine_ls_restrained_S_all 1.012
_refine_ls_R_factor_gt 0.0621
_refine_ls_shift/su_max 0.003
_refine_ls_shift/su_mean 0.000
_refine_ls_structure_factor_coef Fsqd
_refine_ls_weighting_details 'calc w = 1/[\s^2^(Fo^2^)+(0.0426P)^2^+1.9621P] where P = (Fo^2^+2Fc^2^)/3'
_refine_ls_weighting_scheme calc
_refine_ls_wR_factor_gt 0.1113
_refine_ls_wR_factor_ref 0.1460
_reflns_number_gt 1904
_reflns_number_total 3864
_reflns_threshold_expression I>2\s(I)
_cod_data_source_file ci6233.cif
_cod_data_source_block I
_cod_depositor_comments
;
The following automatic conversions were performed:
'_symmetry_cell_setting' value 'Monoclinic' changed to 'monoclinic'
according to '/home/saulius/struct/CIF-dictionaries/cif_core.dic'
dictionary named 'cif_core.dic' version 2.4.1 from
2010-06-29.

'_geom_bond_publ_flag' value 'Yes' changed to 'yes' according
to '/home/saulius/struct/CIF-dictionaries/cif_core.dic' dictionary named
'cif_core.dic' version 2.4.1 from 2010-06-29 (12
times).

'_geom_bond_publ_flag' value 'No' changed to 'no' according to
'/home/saulius/struct/CIF-dictionaries/cif_core.dic' dictionary named
'cif_core.dic' version 2.4.1 from 2010-06-29 (33 times).

Automatic conversion script
Id: cif_fix_enum 1527 2010-12-29 10:47:43Z saulius 

The following automatic conversions were performed:

'_chemical_melting_point' value 'not measured' was changed to '?' -
the value is undefined or not given.

'_symmetry_cell_setting' value
'Monoclinic' changed to 'monoclinic' according to
/home/saulius/struct/CIF-dictionaries/cif_core.dic dictionary named
'cif_core.dic' version 2.4.1 from 2010-06-29.

'_geom_bond_publ_flag'
value 'Yes' changed to 'yes' according to
/home/saulius/struct/CIF-dictionaries/cif_core.dic dictionary named
'cif_core.dic' version 2.4.1 from 2010-06-29 (12
times).

'_geom_bond_publ_flag' value 'No' changed to 'no' according
to /home/saulius/struct/CIF-dictionaries/cif_core.dic dictionary
named 'cif_core.dic' version 2.4.1 from 2010-06-29 (33
times).

'_geom_angle_publ_flag' value 'Yes' changed to 'yes'
according to /home/saulius/struct/CIF-dictionaries/cif_core.dic
dictionary named 'cif_core.dic' version 2.4.1 from 2010-06-29 (18
times).

'_geom_angle_publ_flag' value 'No' changed to 'no' according
to /home/saulius/struct/CIF-dictionaries/cif_core.dic dictionary
named 'cif_core.dic' version 2.4.1 from 2010-06-29 (60 times).

Automatic conversion script
Id: cif_fix_values 1715 2011-07-08 13:25:40Z adriana 
;
_cod_original_sg_symbol_H-M 'P 21/c'
_cod_database_code 2202466
_cod_database_fobs_code 2202466

loop_
_symmetry_equiv_pos_as_xyz
'x, y, z'
'-x, y+1/2, -z+1/2'
'-x, -y, -z'
'x, -y-1/2, z-1/2'

loop_
_atom_site_label
_atom_site_fract_x
_atom_site_fract_y
_atom_site_fract_z
_atom_site_U_iso_or_equiv
_atom_site_adp_type
_atom_site_calc_flag
_atom_site_refinement_flags
_atom_site_occupancy
_atom_site_disorder_assembly
_atom_site_disorder_group
_atom_site_type_symbol
Fe1 0.05440(4) 0.24572(2) 0.17738(2) 0.05477(11) Uani d . 1 . . Fe
S31 0.31647(11) 0.12447(6) -0.03905(6) 0.1106(4) Uani d . 1 . . S
S41 0.53051(10) 0.38121(6) 0.21952(7) 0.1064(4) Uani d . 1 . . S
S51 -0.19306(15) 0.39240(7) -0.06202(7) 0.1384(5) Uani d . 1 . . S
C11 -0.0513(3) 0.36637(17) 0.29694(18) 0.0690(10) Uani d . 1 . . C
H11A -0.0055 0.4025 0.2626 0.083 Uiso calc R 1 . . H
C12 -0.1280(4) 0.47919(19) 0.3792(2) 0.1217(15) Uani d . 1 . . C
H12A -0.0733 0.5077 0.3389 0.183 Uiso calc R 1 . . H
H12B -0.0820 0.4896 0.4386 0.183 Uiso calc R 1 . . H
H12C -0.2337 0.4960 0.3720 0.183 Uiso calc R 1 . . H
C13 -0.1926(4) 0.3424(2) 0.41791(19) 0.1082(13) Uani d . 1 . . C
H13A -0.1715 0.2884 0.4041 0.162 Uiso calc R 1 . . H
H13B -0.3019 0.3512 0.4093 0.162 Uiso calc R 1 . . H
H13C -0.1526 0.3531 0.4782 0.162 Uiso calc R 1 . . H
C21 -0.2499(3) 0.17665(17) 0.19350(18) 0.0722(10) Uani d . 1 . . C
H21A -0.2696 0.2248 0.2193 0.087 Uiso calc R 1 . . H
C22 -0.3286(4) 0.0470(2) 0.1595(3) 0.1764(19) Uani d U 1 . . C
H22A -0.2603 0.0514 0.1155 0.265 Uiso calc R 1 . . H
H22B -0.4260 0.0264 0.1330 0.265 Uiso calc R 1 . . H
H22C -0.2846 0.0120 0.2054 0.265 Uiso calc R 1 . . H
C23 -0.4908(3) 0.13222(19) 0.2354(2) 0.0947(12) Uani d . 1 . . C
H23A -0.4928 0.1842 0.2605 0.142 Uiso calc R 1 . . H
H23B -0.4938 0.0933 0.2808 0.142 Uiso calc R 1 . . H
H23C -0.5786 0.1256 0.1913 0.142 Uiso calc R 1 . . H
C31 0.2199(3) 0.16016(16) 0.03298(16) 0.0608(9) Uani d . 1 . . C
C41 0.3612(3) 0.34309(16) 0.21265(16) 0.0600(9) Uani d . 1 . . C
C51 -0.1138(3) 0.35166(17) 0.02675(19) 0.0764(11) Uani d . 1 . . C
C61 0.2035(3) 0.17300(17) 0.34395(18) 0.0692(10) Uani d . 1 . . C
H61A 0.2212 0.2248 0.3634 0.083 Uiso calc R 1 . . H
C62 0.2163(5) 0.0345(2) 0.3728(2) 0.149(2) Uani d . 1 . . C
H62A 0.1857 0.0322 0.3102 0.224 Uiso calc R 1 . . H
H62B 0.1353 0.0136 0.4026 0.224 Uiso calc R 1 . . H
H62C 0.3081 0.0036 0.3879 0.224 Uiso calc R 1 . . H
C63 0.3217(5) 0.1297(2) 0.4877(2) 0.1311(17) Uani d . 1 . . C
H63A 0.3493 0.1845 0.4947 0.197 Uiso calc R 1 . . H
H63B 0.4129 0.0976 0.4979 0.197 Uiso calc R 1 . . H
H63C 0.2530 0.1157 0.5291 0.197 Uiso calc R 1 . . H
N11 -0.1206(2) 0.39417(14) 0.36128(14) 0.0695(8) Uani d . 1 . . N
N21 -0.3506(2) 0.12251(12) 0.19542(14) 0.0636(7) Uani d . 1 . . N
N31 0.1495(2) 0.18575(13) 0.08436(14) 0.0635(7) Uani d . 1 . . N
N41 0.2413(2) 0.31474(14) 0.20753(14) 0.0689(8) Uani d . 1 . . N
N51 -0.0548(3) 0.32274(15) 0.09161(15) 0.0772(9) Uani d . 1 . . N
N61 0.2464(3) 0.11634(14) 0.39935(14) 0.0769(8) Uani d . 1 . . N
O11 -0.04294(19) 0.29536(11) 0.27892(11) 0.0643(6) Uani d . 1 . . O
O21 -0.1290(2) 0.17151(11) 0.16086(12) 0.0737(6) Uani d . 1 . . O
O61 0.1412(2) 0.16339(10) 0.26765(11) 0.0651(6) Uani d . 1 . . O

loop_
_atom_site_aniso_label
_atom_site_aniso_U_11
_atom_site_aniso_U_22
_atom_site_aniso_U_33
_atom_site_aniso_U_12
_atom_site_aniso_U_13
_atom_site_aniso_U_23
Fe1 0.0562(2) 0.0547(2) 0.0556(2) -0.0029(2) 0.01535(16) -0.0032(2)
S31 0.1456(7) 0.1014(7) 0.0966(6) 0.0297(6) 0.0600(5) -0.0095(5)
S41 0.0690(5) 0.1091(7) 0.1382(8) -0.0301(5) 0.0026(5) -0.0018(6)
S51 0.1988(11) 0.1272(9) 0.0772(6) 0.0486(8) -0.0266(7) -0.0008(6)
C11 0.0593(17) 0.072(2) 0.0752(19) 0.0041(16) 0.0077(15) -0.0037(16)
C12 0.137(3) 0.091(2) 0.132(3) 0.035(2) -0.004(2) -0.058(2)
C13 0.110(2) 0.145(3) 0.074(2) 0.053(2) 0.0243(18) 0.007(2)
C21 0.0708(18) 0.0565(19) 0.091(2) -0.0054(16) 0.0152(16) -0.0151(16)
C22 0.145(3) 0.101(3) 0.308(4) -0.042(2) 0.121(3) -0.068(3)
C23 0.0578(17) 0.109(3) 0.124(2) -0.0104(18) 0.0372(17) -0.020(2)
C31 0.0805(18) 0.0506(17) 0.0520(15) 0.0005(15) 0.0108(14) -0.0062(14)
C41 0.0734(17) 0.0549(17) 0.0521(15) -0.0032(15) 0.0096(14) -0.0019(14)
C51 0.089(2) 0.066(2) 0.0731(19) 0.0135(17) 0.0086(17) -0.0164(16)
C61 0.0810(18) 0.0531(18) 0.0765(18) 0.0149(16) 0.0219(15) -0.0046(15)
C62 0.265(5) 0.070(3) 0.113(3) 0.013(3) 0.028(3) 0.013(2)
C63 0.190(4) 0.122(3) 0.076(2) 0.067(3) -0.002(2) 0.000(2)
N11 0.0685(14) 0.0803(17) 0.0573(13) 0.0171(14) -0.0010(12) -0.0171(13)
N21 0.0657(13) 0.0510(14) 0.0764(14) -0.0136(12) 0.0178(12) -0.0168(12)
N31 0.0686(13) 0.0611(15) 0.0637(13) -0.0024(13) 0.0190(11) -0.0040(12)
N41 0.0658(14) 0.0765(17) 0.0652(14) -0.0154(13) 0.0112(12) 0.0004(13)
N51 0.0792(16) 0.0778(18) 0.0724(16) 0.0071(15) 0.0018(14) 0.0021(14)
N61 0.1114(18) 0.0638(16) 0.0573(14) 0.0267(15) 0.0177(13) -0.0001(12)
O11 0.0670(11) 0.0577(11) 0.0710(11) 0.0055(10) 0.0196(9) -0.0081(10)
O21 0.0672(11) 0.0771(13) 0.0823(12) -0.0222(11) 0.0298(9) -0.0210(11)
O61 0.0827(12) 0.0602(12) 0.0530(10) 0.0024(10) 0.0109(9) 0.0018(10)

loop_
_atom_type_symbol
_atom_type_description
_atom_type_scat_dispersion_real
_atom_type_scat_dispersion_imag
_atom_type_scat_source
C C 0.0033 0.0016 'International Tables Vol C Tables 4.2.6.8 and 6.1.1.4'
H H 0.0000 0.0000 'International Tables Vol C Tables 4.2.6.8 and 6.1.1.4'
N N 0.0061 0.0033 'International Tables Vol C Tables 4.2.6.8 and 6.1.1.4'
O O 0.0106 0.0060 'International Tables Vol C Tables 4.2.6.8 and 6.1.1.4'
S S 0.1246 0.1234 'International Tables Vol C Tables 4.2.6.8 and 6.1.1.4'
Fe Fe 0.3463 0.8444 'International Tables Vol C Tables 4.2.6.8 and 6.1.1.4'

loop_
_geom_angle_atom_site_label_1
_geom_angle_atom_site_label_2
_geom_angle_atom_site_label_3
_geom_angle
_geom_angle_publ_flag
N51 Fe1 N41 94.47(9) yes
N51 Fe1 N31 93.98(9) yes
N41 Fe1 N31 93.07(9) yes
N51 Fe1 O21 91.02(9) yes
N41 Fe1 O21 173.63(8) yes
N31 Fe1 O21 89.75(8) yes
N51 Fe1 O61 173.41(9) yes
N41 Fe1 O61 91.17(8) yes
N31 Fe1 O61 89.11(8) yes
O21 Fe1 O61 83.17(7) yes
N51 Fe1 O11 91.21(8) yes
N41 Fe1 O11 89.79(8) yes
N31 Fe1 O11 173.86(8) yes
O21 Fe1 O11 86.87(7) yes
O61 Fe1 O11 85.40(7) yes
O11 C11 N11 124.3(3) no
O11 C11 H11A 117.9 no
N11 C11 H11A 117.9 no
N11 C12 H12A 109.5 no
N11 C12 H12B 109.5 no
H12A C12 H12B 109.5 no
N11 C12 H12C 109.5 no
H12A C12 H12C 109.5 no
H12B C12 H12C 109.5 no
N11 C13 H13A 109.5 no
N11 C13 H13B 109.5 no
H13A C13 H13B 109.5 no
N11 C13 H13C 109.5 no
H13A C13 H13C 109.5 no
H13B C13 H13C 109.5 no
O21 C21 N21 126.4(3) no
O21 C21 H21A 116.8 no
N21 C21 H21A 116.8 no
N21 C22 H22A 109.5 no
N21 C22 H22B 109.5 no
H22A C22 H22B 109.5 no
N21 C22 H22C 109.5 no
H22A C22 H22C 109.5 no
H22B C22 H22C 109.5 no
N21 C23 H23A 109.5 no
N21 C23 H23B 109.5 no
H23A C23 H23B 109.5 no
N21 C23 H23C 109.5 no
H23A C23 H23C 109.5 no
H23B C23 H23C 109.5 no
N31 C31 S31 179.5(3) yes
N41 C41 S41 178.9(3) yes
N51 C51 S51 179.2(3) yes
O61 C61 N61 125.1(3) no
O61 C61 H61A 117.5 no
N61 C61 H61A 117.5 no
N61 C62 H62A 109.5 no
N61 C62 H62B 109.5 no
H62A C62 H62B 109.5 no
N61 C62 H62C 109.5 no
H62A C62 H62C 109.5 no
H62B C62 H62C 109.5 no
N61 C63 H63A 109.5 no
N61 C63 H63B 109.5 no
H63A C63 H63B 109.5 no
N61 C63 H63C 109.5 no
H63A C63 H63C 109.5 no
H63B C63 H63C 109.5 no
C11 N11 C13 121.4(3) no
C11 N11 C12 121.9(3) no
C13 N11 C12 116.7(3) no
C21 N21 C22 120.6(3) no
C21 N21 C23 123.7(2) no
C22 N21 C23 115.6(2) no
C31 N31 Fe1 169.9(2) no
C41 N41 Fe1 165.1(2) no
C51 N51 Fe1 162.3(2) no
C61 N61 C63 123.6(3) no
C61 N61 C62 119.4(3) no
C63 N61 C62 117.0(3) no
C11 O11 Fe1 127.58(18) no
C21 O21 Fe1 127.97(18) no
C61 O61 Fe1 129.21(18) no

loop_
_geom_bond_atom_site_label_1
_geom_bond_atom_site_label_2
_geom_bond_site_symmetry_2
_geom_bond_distance
_geom_bond_publ_flag
Fe1 N51 . 2.000(2) yes
Fe1 N41 . 2.012(2) yes
Fe1 N31 . 2.015(2) yes
Fe1 O21 . 2.0261(18) yes
Fe1 O61 . 2.0353(17) yes
Fe1 O11 . 2.0481(18) yes
S31 C31 . 1.594(3) yes
S41 C41 . 1.607(3) yes
S51 C51 . 1.598(3) yes
C11 O11 . 1.235(3) no
C11 N11 . 1.310(3) no
C11 H11A . 0.93 no
C12 N11 . 1.465(4) no
C12 H12A . 0.96 no
C12 H12B . 0.96 no
C12 H12C . 0.96 no
C13 N11 . 1.434(4) no
C13 H13A . 0.96 no
C13 H13B . 0.96 no
C13 H13C . 0.96 no
C21 O21 . 1.233(3) no
C21 N21 . 1.273(3) no
C21 H21A . 0.93 no
C22 N21 . 1.412(4) no
C22 H22A . 0.96 no
C22 H22B . 0.96 no
C22 H22C . 0.96 no
C23 N21 . 1.452(3) no
C23 H23A . 0.96 no
C23 H23B . 0.96 no
C23 H23C . 0.96 no
C31 N31 . 1.146(3) yes
C41 N41 . 1.147(3) yes
C51 N51 . 1.164(4) yes
C61 O61 . 1.233(3) no
C61 N61 . 1.301(3) no
C61 H61A . 0.93 no
C62 N61 . 1.455(4) no
C62 H62A . 0.96 no
C62 H62B . 0.96 no
C62 H62C . 0.96 no
C63 N61 . 1.441(4) no
C63 H63A . 0.96 no
C63 H63B . 0.96 no
C63 H63C . 0.96 no
